data_7005611
loop_
_publ_author_name
'Be\,sli, Serap'
'Coles, Simon J.'
'Davies, David B.'
'Hursthouse, Michael B.'
'Kili\,c, Adem'
'Shaw, Robert A.'

_publ_section_title
;
 A spiro to ansa rearrangement in cyclotriphosphazene derivatives.
;
_journal_issue 26
_journal_name_full 'Dalton transactions (Cambridge, England : 2003)'
_journal_page_first 2792
_journal_page_last 2801
_journal_paper_doi 10.1039/b703541a
_journal_year 2007
_chemical_formula_sum 'C6 H12 Cl3 N4 O2 P3'
_chemical_formula_weight 371.46
_chemical_name_systematic
;
?
;
_space_group_IT_number 14
_symmetry_cell_setting monoclinic
_symmetry_space_group_name_Hall '-P 2ybc'
_symmetry_space_group_name_H-M 'P 1 21/c 1'
_atom_sites_solution_hydrogens geom
_atom_sites_solution_primary direct
_atom_sites_solution_secondary difmap
_audit_creation_method SHELXL-97
_cell_angle_alpha 90.00
_cell_angle_beta 98.544(2)
_cell_angle_gamma 90.00
_cell_formula_units_Z 4
_cell_length_a 9.6475(2)
_cell_length_b 8.1876(2)
_cell_length_c 17.5451(4)
_cell_measurement_reflns_used 3129
_cell_measurement_temperature 120(2)
_cell_measurement_theta_max 27.48
_cell_measurement_theta_min 1.0
_cell_volume 1370.50(5)
_computing_cell_refinement 'DENZO, COLLECT'
_computing_data_reduction 'DENZO, COLLECT'
_computing_molecular_graphics 'PLATON (Spek, 1990)'
_computing_structure_refinement 'SHELXL-97 (Sheldrick, 1997)'
_computing_structure_solution 'SHELXS-97 (Sheldrick, 1997)'
_diffrn_ambient_temperature 120(2)
_diffrn_detector_area_resol_mean 9.091
_diffrn_measured_fraction_theta_full 0.987
_diffrn_measured_fraction_theta_max 0.987
_diffrn_measurement_device_type 'Bruker-Nonius KappaCCD Area Detector'
_diffrn_measurement_method '\f and \w scans'
_diffrn_radiation_monochromator graphite
_diffrn_radiation_source 'Bruker-Nonius FR591 rotating anode'
_diffrn_radiation_type MoK\a
_diffrn_radiation_wavelength 0.71073
_diffrn_reflns_av_R_equivalents 0.0274
_diffrn_reflns_av_sigmaI/netI 0.0259
_diffrn_reflns_limit_h_max 12
_diffrn_reflns_limit_h_min -12
_diffrn_reflns_limit_k_max 10
_diffrn_reflns_limit_k_min -9
_diffrn_reflns_limit_l_max 22
_diffrn_reflns_limit_l_min -22
_diffrn_reflns_number 12031
_diffrn_reflns_theta_full 27.50
_diffrn_reflns_theta_max 27.50
_diffrn_reflns_theta_min 3.28
_diffrn_standards_decay_% 0
_diffrn_standards_number 0
_exptl_absorpt_coefficient_mu 1.017
_exptl_absorpt_correction_T_max 0.8225
_exptl_absorpt_correction_T_min 0.6303
_exptl_absorpt_correction_type multi-scan
_exptl_absorpt_process_details 'SADABS V2.10 (Sheldrick, G.M., 2003)'
_exptl_crystal_colour colourless
_exptl_crystal_density_diffrn 1.800
_exptl_crystal_density_method 'not measured'
_exptl_crystal_description block
_exptl_crystal_F_000 752
_exptl_crystal_size_max 0.50
_exptl_crystal_size_mid 0.20
_exptl_crystal_size_min 0.20
_refine_diff_density_max 0.353
_refine_diff_density_min -0.412
_refine_diff_density_rms 0.079
_refine_ls_extinction_method none
_refine_ls_goodness_of_fit_ref 1.124
_refine_ls_hydrogen_treatment constr
_refine_ls_matrix_type full
_refine_ls_number_parameters 163
_refine_ls_number_reflns 3115
_refine_ls_number_restraints 0
_refine_ls_restrained_S_all 1.124
_refine_ls_R_factor_all 0.0329
_refine_ls_R_factor_gt 0.0256
_refine_ls_shift/su_max 0.000
_refine_ls_shift/su_mean 0.000
_refine_ls_structure_factor_coef Fsqd
_refine_ls_weighting_details 'calc w=1/[\s^2^(Fo^2^)+(0.0258P)^2^+1.0943P] where P=(Fo^2^+2Fc^2^)/3'
_refine_ls_weighting_scheme calc
_refine_ls_wR_factor_gt 0.0638
_refine_ls_wR_factor_ref 0.0671
_reflns_number_gt 2796
_reflns_number_total 3115
_reflns_threshold_expression >2sigma(I)
_cod_data_source_file b703541a.txt
_cod_data_source_block 8f
_cod_depositor_comments
;
The following automatic conversions were performed:
'_symmetry_cell_setting' value 'Monoclinic' changed to 'monoclinic'
according to '/home/saulius/struct/CIF-dictionaries/cif_core.dic'
dictionary named 'cif_core.dic' version 2.4.1 from 2010-06-29.

Automatic conversion script
Id: cif_fix_enum 1527 2010-12-29 10:47:43Z saulius 
;
_cod_original_sg_symbol_H-M P2(1)/c
_cod_database_code 7005611

loop_
_symmetry_equiv_pos_as_xyz
'x, y, z'
'-x, y+1/2, -z+1/2'
'-x, -y, -z'
'x, -y-1/2, z-1/2'

loop_
_atom_site_label
_atom_site_type_symbol
_atom_site_fract_x
_atom_site_fract_y
_atom_site_fract_z
_atom_site_U_iso_or_equiv
_atom_site_adp_type
_atom_site_occupancy
_atom_site_symmetry_multiplicity
_atom_site_calc_flag
_atom_site_refinement_flags
_atom_site_disorder_assembly
_atom_site_disorder_group
C1 C -0.20628(19) 0.7147(2) -0.00272(11) 0.0198(4) Uani 1 1 d . . .
H1A H -0.1832 0.6437 -0.0448 0.024 Uiso 1 1 calc R . .
H1B H -0.3023 0.7582 -0.0174 0.024 Uiso 1 1 calc R . .
C2 C -0.19462(18) 0.6212(2) 0.07206(10) 0.0168(4) Uani 1 1 d . . .
H2A H -0.2558 0.6698 0.1066 0.020 Uiso 1 1 calc R . .
H2B H -0.2215 0.5055 0.0625 0.020 Uiso 1 1 calc R . .
C3 C 0.10666(18) 1.2705(2) 0.20486(11) 0.0172(4) Uani 1 1 d . . .
H3A H 0.0724 1.2217 0.2502 0.021 Uiso 1 1 calc R . .
H3B H 0.0279 1.2786 0.1619 0.021 Uiso 1 1 calc R . .
C4 C 0.1744(2) 1.4371(2) 0.22427(12) 0.0212(4) Uani 1 1 d . . .
H4A H 0.1729 1.5045 0.1773 0.025 Uiso 1 1 calc R . .
H4B H 0.1258 1.4968 0.2616 0.025 Uiso 1 1 calc R . .
C5 C 0.3238(2) 1.3953(2) 0.25927(11) 0.0202(4) Uani 1 1 d . . .
H5A H 0.3288 1.3632 0.3140 0.024 Uiso 1 1 calc R . .
H5B H 0.3873 1.4890 0.2557 0.024 Uiso 1 1 calc R . .
C6 C 0.36165(18) 1.2524(2) 0.21071(11) 0.0173(4) Uani 1 1 d . . .
H6A H 0.4079 1.2910 0.1673 0.021 Uiso 1 1 calc R . .
H6B H 0.4248 1.1749 0.2423 0.021 Uiso 1 1 calc R . .
N1 N 0.06068(14) 0.92550(18) 0.13665(8) 0.0143(3) Uani 1 1 d . . .
N2 N 0.33458(14) 0.93562(18) 0.11295(8) 0.0143(3) Uani 1 1 d . . .
N3 N 0.14982(15) 0.72344(19) 0.03271(9) 0.0175(3) Uani 1 1 d . . .
N4 N 0.22471(14) 1.17509(17) 0.18223(8) 0.0127(3) Uani 1 1 d . . .
O1 O -0.10525(13) 0.84700(15) 0.01244(7) 0.0170(3) Uani 1 1 d . . .
O2 O -0.04885(13) 0.63426(15) 0.10555(7) 0.0175(3) Uani 1 1 d . . .
P1 P 0.02329(4) 0.78893(5) 0.07345(2) 0.01211(10) Uani 1 1 d . . .
P2 P 0.21636(4) 0.98184(5) 0.16451(2) 0.01071(10) Uani 1 1 d . . .
P3 P 0.30124(4) 0.79709(5) 0.05111(2) 0.01337(10) Uani 1 1 d . . .
Cl1 Cl 0.27867(5) 0.86891(5) 0.26939(2) 0.01877(11) Uani 1 1 d . . .
Cl2 Cl 0.43557(5) 0.60876(6) 0.08009(3) 0.02289(11) Uani 1 1 d . . .
Cl3 Cl 0.36538(5) 0.86743(6) -0.04740(3) 0.02621(12) Uani 1 1 d . . .

loop_
_atom_site_aniso_label
_atom_site_aniso_U_11
_atom_site_aniso_U_22
_atom_site_aniso_U_33
_atom_site_aniso_U_23
_atom_site_aniso_U_13
_atom_site_aniso_U_12
C1 0.0158(9) 0.0218(9) 0.0197(9) 0.0015(7) -0.0044(7) -0.0087(7)
C2 0.0121(8) 0.0193(9) 0.0182(8) -0.0021(7) -0.0002(7) -0.0058(7)
C3 0.0125(8) 0.0157(8) 0.0242(9) -0.0033(7) 0.0054(7) 0.0012(7)
C4 0.0197(9) 0.0135(8) 0.0313(10) -0.0027(8) 0.0070(8) 0.0022(7)
C5 0.0227(10) 0.0163(8) 0.0210(9) -0.0032(7) 0.0011(7) -0.0038(7)
C6 0.0112(8) 0.0136(8) 0.0257(9) -0.0022(7) -0.0014(7) -0.0009(6)
N1 0.0090(7) 0.0173(7) 0.0165(7) -0.0027(6) 0.0015(5) -0.0023(6)
N2 0.0104(7) 0.0165(7) 0.0163(7) -0.0054(6) 0.0028(5) -0.0028(5)
N3 0.0122(7) 0.0202(8) 0.0199(7) -0.0084(6) 0.0015(6) -0.0051(6)
N4 0.0085(7) 0.0107(6) 0.0184(7) -0.0022(6) 0.0008(5) -0.0002(5)
O1 0.0123(6) 0.0166(6) 0.0197(6) 0.0042(5) -0.0052(5) -0.0048(5)
O2 0.0132(6) 0.0175(6) 0.0201(6) 0.0057(5) -0.0034(5) -0.0058(5)
P1 0.0092(2) 0.0134(2) 0.0131(2) 0.00063(16) -0.00063(16) -0.00275(15)
P2 0.0094(2) 0.0112(2) 0.0114(2) -0.00161(15) 0.00109(15) -0.00100(15)
P3 0.0110(2) 0.0159(2) 0.0135(2) -0.00483(17) 0.00295(16) -0.00321(16)
Cl1 0.0234(2) 0.0177(2) 0.0143(2) 0.00308(16) -0.00023(16) 0.00084(16)
Cl2 0.0157(2) 0.0191(2) 0.0337(3) -0.00661(18) 0.00300(18) 0.00219(16)
Cl3 0.0302(3) 0.0346(3) 0.0159(2) -0.00441(18) 0.01044(18) -0.0100(2)

loop_
_atom_type_symbol
_atom_type_description
_atom_type_scat_dispersion_real
_atom_type_scat_dispersion_imag
_atom_type_scat_source
C C 0.0033 0.0016 'International Tables Vol C Tables 4.2.6.8 and 6.1.1.4'
H H 0.0000 0.0000 'International Tables Vol C Tables 4.2.6.8 and 6.1.1.4'
N N 0.0061 0.0033 'International Tables Vol C Tables 4.2.6.8 and 6.1.1.4'
O O 0.0106 0.0060 'International Tables Vol C Tables 4.2.6.8 and 6.1.1.4'
P P 0.1023 0.0942 'International Tables Vol C Tables 4.2.6.8 and 6.1.1.4'
Cl Cl 0.1484 0.1585 'International Tables Vol C Tables 4.2.6.8 and 6.1.1.4'

loop_
_geom_angle_atom_site_label_1
_geom_angle_atom_site_label_2
_geom_angle_atom_site_label_3
_geom_angle
_geom_angle_site_symmetry_1
_geom_angle_site_symmetry_3
_geom_angle_publ_flag
O1 C1 C2 104.91(14) . . ?
O2 C2 C1 104.98(13) . . ?
N4 C3 C4 102.10(13) . . ?
C5 C4 C3 103.72(15) . . ?
C4 C5 C6 103.83(15) . . ?
N4 C6 C5 103.93(14) . . ?
P2 N1 P1 122.17(9) . . ?
P3 N2 P2 118.09(9) . . ?
P3 N3 P1 121.96(9) . . ?
C3 N4 C6 111.47(13) . . ?
C3 N4 P2 123.39(11) . . ?
C6 N4 P2 120.03(11) . . ?
C1 O1 P1 109.60(11) . . ?
C2 O2 P1 111.47(11) . . ?
N1 P1 O1 109.63(8) . . ?
N1 P1 O2 112.48(7) . . ?
O1 P1 O2 97.96(7) . . ?
N1 P1 N3 116.26(8) . . ?
O1 P1 N3 111.82(8) . . ?
O2 P1 N3 107.19(8) . . ?
N1 P2 N2 118.73(8) . . ?
N1 P2 N4 111.39(8) . . ?
N2 P2 N4 108.74(8) . . ?
N1 P2 Cl1 106.41(6) . . ?
N2 P2 Cl1 105.05(6) . . ?
N4 P2 Cl1 105.52(6) . . ?
N3 P3 N2 120.59(8) . . ?
N3 P3 Cl3 109.29(6) . . ?
N2 P3 Cl3 109.30(6) . . ?
N3 P3 Cl2 107.45(6) . . ?
N2 P3 Cl2 108.55(6) . . ?
Cl3 P3 Cl2 99.60(3) . . ?

loop_
_geom_bond_atom_site_label_1
_geom_bond_atom_site_label_2
_geom_bond_distance
_geom_bond_site_symmetry_2
_geom_bond_publ_flag
C1 O1 1.455(2) . ?
C1 C2 1.509(2) . ?
C2 O2 1.445(2) . ?
C3 N4 1.483(2) . ?
C3 C4 1.529(2) . ?
C4 C5 1.519(3) . ?
C5 C6 1.523(2) . ?
C6 N4 1.483(2) . ?
N1 P2 1.5777(14) . ?
N1 P1 1.5782(15) . ?
N2 P3 1.5696(15) . ?
N2 P2 1.6027(14) . ?
N3 P3 1.5690(15) . ?
N3 P1 1.5963(15) . ?
N4 P2 1.6122(14) . ?
O1 P1 1.5859(13) . ?
O2 P1 1.5880(12) . ?
P2 Cl1 2.0673(6) . ?
P3 Cl3 2.0048(6) . ?
P3 Cl2 2.0297(7) . ?
